data_2242486
loop_
_publ_author_name
'Nazarenko, Alexander Y.'

_publ_section_title
;
 Crystal structure of strontium and barium acesulafame
 (6-methyl-4-oxo-4<i>H</i>-1,2,3-oxathiazin-3-ide 2,2-dioxide)
;
_journal_issue 5
_journal_name_full 'Acta Crystallographica Section E'
_journal_page_first 698
_journal_page_last 702
_journal_paper_doi 10.1107/S2056989018006059
_journal_volume 74
_journal_year 2018
_chemical_formula_iupac '[Ba (C4 H4 N1 O4 S1)2 (H2 O1)]'
_chemical_formula_moiety 'C8 H10 Ba N2 O9 S2'
_chemical_formula_sum 'C8 H10 Ba N2 O9 S2'
_chemical_formula_weight 479.64
_chemical_name_common 'barium acesulafame monohydrate'
_chemical_name_systematic
;
Aquabis(\m~3~-6-methyl-2,2-dioxo-1,2\l^6^,3-oxathiazin-4-olato)barium(II)
;
_space_group_crystal_system monoclinic
_space_group_IT_number 14
_space_group_name_Hall '-P 2yn'
_space_group_name_H-M_alt 'P 1 21/n 1'
_symmetry_space_group_name_Hall '-P 2yn'
_symmetry_space_group_name_H-M 'P 1 21/n 1'
_atom_sites_solution_hydrogens mixed
_atom_sites_solution_primary isomor
_audit_creation_method
;
Olex2 1.2
(compiled 2017.08.10 svn.r3458 for OlexSys, GUI svn.r5381)
;
_cell_angle_alpha 90
_cell_angle_beta 99.5197(10)
_cell_angle_gamma 90
_cell_formula_units_Z 4
_cell_length_a 8.2086(5)
_cell_length_b 18.8899(11)
_cell_length_c 9.8999(6)
_cell_measurement_reflns_used 9794
_cell_measurement_temperature 173(2)
_cell_measurement_theta_max 36.34
_cell_measurement_theta_min 3.00
_cell_volume 1513.94(16)
_computing_cell_refinement
;
SAINT (Bruker, 2013)
;
_computing_data_collection
;
APEX2 (Bruker, 2013)
;
_computing_data_reduction
;
SAINT (Bruker, 2013)
;
_computing_molecular_graphics
;
OLEX2 (Dolomanov <i>et al.</i>,  2009)
;
_computing_publication_material
;
OLEX2 (Dolomanov <i>et al.</i>,  2009)
;
_computing_structure_refinement
;
SHELXL97 (Sheldrick, 2008)
;
_diffrn_ambient_temperature 173.15
_diffrn_measured_fraction_theta_full 0.999
_diffrn_measured_fraction_theta_max 1.000
_diffrn_measurement_device_type 'Bruker PHOTON-100 CMOS'
_diffrn_measurement_method '\f and \w scans'
_diffrn_radiation_type MoK\a
_diffrn_radiation_wavelength 0.71073
_diffrn_reflns_av_R_equivalents 0.0484
_diffrn_reflns_limit_h_max 13
_diffrn_reflns_limit_h_min -13
_diffrn_reflns_limit_k_max 29
_diffrn_reflns_limit_k_min -29
_diffrn_reflns_limit_l_max 15
_diffrn_reflns_limit_l_min -15
_diffrn_reflns_number 41654
_diffrn_reflns_theta_full 25.242
_diffrn_reflns_theta_max 34.335
_diffrn_reflns_theta_min 2.991
_diffrn_standards_number 0
_exptl_absorpt_coefficient_mu 2.944
_exptl_absorpt_correction_T_max 0.6350
_exptl_absorpt_correction_T_min 0.3089
_exptl_absorpt_correction_type numerical
_exptl_absorpt_process_details
;
(SADABS; Krause <i>et al.</i>,  2015)
;
_exptl_crystal_colour colourless
_exptl_crystal_density_diffrn 2.104
_exptl_crystal_description block
_exptl_crystal_F_000 928
_exptl_crystal_size_max 0.52
_exptl_crystal_size_mid 0.205
_exptl_crystal_size_min 0.20
_refine_diff_density_max 1.024
_refine_diff_density_min -0.607
_refine_ls_extinction_method none
_refine_ls_goodness_of_fit_ref 1.094
_refine_ls_hydrogen_treatment mixed
_refine_ls_matrix_type full
_refine_ls_number_parameters 209
_refine_ls_number_reflns 6324
_refine_ls_number_restraints 0
_refine_ls_restrained_S_all 1.094
_refine_ls_R_factor_all 0.0478
_refine_ls_R_factor_gt 0.0323
_refine_ls_shift/su_max 0.001
_refine_ls_shift/su_mean 0.000
_refine_ls_structure_factor_coef Fsqd
_refine_ls_weighting_details 'w=1/[\s^2^(Fo^2^)+(0.0158P)^2^+2.2204P] where P=(Fo^2^+2Fc^2^)/3'
_refine_ls_weighting_scheme calc
_refine_ls_wR_factor_gt 0.0553
_refine_ls_wR_factor_ref 0.0590
_reflns_number_gt 5218
_reflns_number_total 6324
_reflns_threshold_expression 'I > 2\s(I)'
_cod_data_source_file zl2727sup1.cif
_cod_data_source_block Ba
_cod_original_cell_volume 1513.93(16)
_cod_database_code 2242486
_shelx_space_group_comment
;
The symmetry employed for this shelxl refinement is uniquely defined
by the following loop, which should always be used as a source of
symmetry information in preference to the above space-group names.
They are only intended as comments.
;
_shelx_estimated_absorpt_t_min 0.263
_shelx_estimated_absorpt_t_max 0.517

loop_
_space_group_symop_operation_xyz
'x, y, z'
'-x+1/2, y+1/2, -z+1/2'
'-x, -y, -z'
'x-1/2, -y-1/2, z-1/2'

loop_
_atom_site_type_symbol
_atom_site_label
_atom_site_fract_x
_atom_site_fract_y
_atom_site_fract_z
_atom_site_U_iso_or_equiv
_atom_site_adp_type
_atom_site_calc_flag
_atom_site_occupancy
Ba Ba1 0.73689(2) 0.46819(2) 0.43614(2) 0.01376(3) Uani d 1
S S1 0.07538(7) 0.32148(3) 0.54490(6) 0.01768(10) Uani d 1
S S2 1.36455(6) 0.52303(3) 0.15371(6) 0.01847(11) Uani d 1
O O1 0.6927(3) 0.37493(12) 0.2222(2) 0.0313(4) Uani d 1
H H1A 0.692(5) 0.336(2) 0.213(4) 0.047(12) Uiso d 1
H H1B 0.664(5) 0.389(2) 0.153(4) 0.041(11) Uiso d 1
O O2 0.4531(2) 0.40981(10) 0.48151(19) 0.0255(4) Uani d 1
O O3 0.0469(2) 0.28363(10) 0.39659(19) 0.0259(4) Uani d 1
O O4 0.1222(3) 0.26718(10) 0.6433(2) 0.0314(4) Uani d 1
O O5 -0.0809(2) 0.35404(9) 0.5498(2) 0.0260(4) Uani d 1
O O6 1.0152(2) 0.48791(10) 0.33283(18) 0.0227(4) Uani d 1
O O7 1.3411(2) 0.44828(10) 0.07381(19) 0.0270(4) Uani d 1
O O8 1.3107(2) 0.57651(11) 0.05494(18) 0.0270(4) Uani d 1
O O9 1.5363(2) 0.52380(11) 0.21146(18) 0.0257(4) Uani d 1
N N1 0.2129(2) 0.37885(10) 0.5425(2) 0.0190(4) Uani d 1
N N2 1.2552(2) 0.51888(11) 0.27018(19) 0.0190(4) Uani d 1
C C1 0.3361(3) 0.36655(12) 0.4691(2) 0.0185(4) Uani d 1
C C2 0.3227(3) 0.30894(13) 0.3700(3) 0.0240(5) Uani d 1
H H2 0.416716 0.296609 0.330515 0.029 Uiso calc 1
C C3 0.1826(3) 0.27297(13) 0.3330(3) 0.0233(5) Uani d 1
C C4 0.1416(4) 0.22233(17) 0.2179(3) 0.0381(7) Uani d 1
H H4A 0.104320 0.177552 0.252407 0.057 Uiso calc 1
H H4B 0.239932 0.213846 0.175937 0.057 Uiso calc 1
H H4C 0.053596 0.242128 0.149386 0.057 Uiso calc 1
C C5 1.1101(3) 0.48350(12) 0.2459(2) 0.0169(4) Uani d 1
C C6 1.0711(3) 0.43709(13) 0.1272(2) 0.0213(4) Uani d 1
H H6 0.962455 0.418511 0.104690 0.026 Uiso calc 1
C C7 1.1828(3) 0.41992(14) 0.0493(2) 0.0237(5) Uani d 1
C C8 1.1637(5) 0.36907(18) -0.0670(3) 0.0422(8) Uani d 1
H H8A 1.184568 0.393477 -0.149831 0.063 Uiso calc 1
H H8B 1.051152 0.350013 -0.082391 0.063 Uiso calc 1
H H8C 1.242929 0.330240 -0.045421 0.063 Uiso calc 1

loop_
_atom_site_aniso_label
_atom_site_aniso_U_11
_atom_site_aniso_U_22
_atom_site_aniso_U_33
_atom_site_aniso_U_12
_atom_site_aniso_U_13
_atom_site_aniso_U_23
Ba1 0.01155(5) 0.01638(6) 0.01386(6) -0.00196(5) 0.00359(4) -0.00155(5)
S1 0.0171(2) 0.0136(2) 0.0238(3) 0.00023(19) 0.0076(2) 0.0012(2)
S2 0.0133(2) 0.0298(3) 0.0126(2) -0.0002(2) 0.00297(18) 0.0006(2)
O1 0.0517(13) 0.0203(10) 0.0211(10) -0.0050(9) 0.0039(9) -0.0042(8)
O2 0.0182(8) 0.0281(9) 0.0304(10) -0.0065(7) 0.0049(7) 0.0006(8)
O3 0.0212(8) 0.0291(9) 0.0286(9) -0.0067(7) 0.0076(7) -0.0093(8)
O4 0.0402(11) 0.0195(9) 0.0348(11) 0.0034(8) 0.0072(9) 0.0098(8)
O5 0.0188(8) 0.0224(8) 0.0397(11) 0.0023(7) 0.0135(7) 0.0028(8)
O6 0.0171(7) 0.0319(9) 0.0211(8) -0.0024(7) 0.0093(6) -0.0025(7)
O7 0.0230(8) 0.0367(10) 0.0232(9) 0.0001(7) 0.0098(7) -0.0092(8)
O8 0.0237(8) 0.0377(11) 0.0195(9) 0.0005(8) 0.0026(7) 0.0089(8)
O9 0.0139(7) 0.0438(11) 0.0193(8) -0.0010(7) 0.0023(6) 0.0032(8)
N1 0.0163(8) 0.0172(9) 0.0244(10) -0.0023(7) 0.0065(7) -0.0016(7)
N2 0.0154(8) 0.0290(11) 0.0131(8) -0.0037(7) 0.0045(7) -0.0021(7)
C1 0.0146(9) 0.0190(10) 0.0217(11) 0.0016(8) 0.0021(8) 0.0032(8)
C2 0.0227(11) 0.0232(12) 0.0282(13) 0.0035(9) 0.0109(10) -0.0014(10)
C3 0.0263(12) 0.0225(11) 0.0220(11) 0.0014(9) 0.0072(9) -0.0030(9)
C4 0.0475(18) 0.0343(15) 0.0342(16) -0.0044(13) 0.0123(14) -0.0140(13)
C5 0.0154(9) 0.0202(10) 0.0153(10) 0.0007(8) 0.0028(8) 0.0020(8)
C6 0.0197(10) 0.0264(12) 0.0172(11) -0.0047(9) 0.0014(8) -0.0023(9)
C7 0.0283(12) 0.0256(12) 0.0171(11) -0.0021(10) 0.0036(9) -0.0017(9)
C8 0.058(2) 0.0421(18) 0.0293(15) -0.0127(15) 0.0151(14) -0.0172(13)

loop_
_atom_type_symbol
_atom_type_description
_atom_type_scat_dispersion_real
_atom_type_scat_dispersion_imag
_atom_type_scat_source
C C 0.0033 0.0016 'International Tables Vol C Tables 4.2.6.8 and 6.1.1.4'
H H 0.0000 0.0000 'International Tables Vol C Tables 4.2.6.8 and 6.1.1.4'
N N 0.0061 0.0033 'International Tables Vol C Tables 4.2.6.8 and 6.1.1.4'
O O 0.0106 0.0060 'International Tables Vol C Tables 4.2.6.8 and 6.1.1.4'
S S 0.1246 0.1234 'International Tables Vol C Tables 4.2.6.8 and 6.1.1.4'
Ba Ba -0.3244 2.2819 'International Tables Vol C Tables 4.2.6.8 and 6.1.1.4'

loop_
_geom_angle_atom_site_label_1
_geom_angle_atom_site_label_2
_geom_angle_atom_site_label_3
_geom_angle_site_symmetry_1
_geom_angle_site_symmetry_3
_geom_angle
O1 Ba1 Ba1 . 3_666 112.59(5)
O1 Ba1 O2 . 3_666 134.76(6)
O1 Ba1 O5 . 1_655 78.79(7)
O1 Ba1 O6 . 3_766 140.94(6)
O1 Ba1 O9 . 1_455 68.53(7)
O1 Ba1 N1 . 3_666 133.85(6)
O1 Ba1 N2 . 3_766 143.83(6)
O1 Ba1 C1 . 3_666 144.37(7)
O1 Ba1 C5 . 3_766 153.32(7)
O2 Ba1 Ba1 3_666 3_666 35.84(3)
O2 Ba1 Ba1 . 3_666 40.45(4)
O2 Ba1 O1 . . 81.78(6)
O2 Ba1 O2 . 3_666 76.29(6)
O2 Ba1 O5 . 1_655 92.16(5)
O2 Ba1 O6 . 3_766 119.87(5)
O2 Ba1 O9 . 1_455 82.65(5)
O2 Ba1 N1 . 3_666 120.71(5)
O2 Ba1 N2 . 3_766 75.13(5)
O2 Ba1 C1 3_666 3_666 21.87(5)
O2 Ba1 C1 . 3_666 97.82(6)
O2 Ba1 C5 . 3_766 99.04(5)
O2 Ba1 C5 3_666 3_766 70.11(5)
O5 Ba1 Ba1 1_655 3_666 122.42(4)
O5 Ba1 O2 1_655 3_666 140.25(5)
O5 Ba1 O6 1_655 3_766 68.99(5)
O5 Ba1 N1 1_655 3_666 133.14(6)
O5 Ba1 N2 1_655 3_766 74.73(6)
O5 Ba1 C1 1_655 3_666 136.60(6)
O5 Ba1 C5 1_655 3_766 74.53(6)
O6 Ba1 Ba1 . 3_666 155.73(4)
O6 Ba1 Ba1 3_766 3_666 103.27(3)
O6 Ba1 O1 . . 78.82(6)
O6 Ba1 O2 3_766 3_666 83.93(5)
O6 Ba1 O2 . . 160.13(6)
O6 Ba1 O2 . 3_666 121.09(5)
O6 Ba1 O5 . 1_655 79.94(5)
O6 Ba1 O6 . 3_766 74.43(5)
O6 Ba1 O9 . 1_455 94.15(5)
O6 Ba1 N1 3_766 3_666 65.83(5)
O6 Ba1 N1 . 3_666 76.77(5)
O6 Ba1 N2 . 3_766 119.39(5)
O6 Ba1 C1 3_766 3_666 69.44(5)
O6 Ba1 C1 . 3_666 100.43(5)
O6 Ba1 C5 . 3_766 96.38(5)
O6 Ba1 C5 3_766 3_766 22.06(5)
O9 Ba1 Ba1 1_455 3_666 72.06(4)
O9 Ba1 O2 1_455 3_666 69.77(5)
O9 Ba1 O5 1_455 1_655 147.31(6)
O9 Ba1 O6 1_455 3_766 140.57(6)
O9 Ba1 N1 1_455 3_666 74.86(6)
O9 Ba1 N2 1_455 3_766 133.52(6)
O9 Ba1 C1 1_455 3_666 76.05(6)
O9 Ba1 C5 1_455 3_766 138.14(6)
N1 Ba1 Ba1 3_666 3_666 80.31(4)
N1 Ba1 O2 3_666 3_666 44.54(5)
N1 Ba1 C1 3_666 3_666 23.87(5)
N1 Ba1 C5 3_666 3_766 68.44(6)
N2 Ba1 Ba1 3_766 3_666 64.48(4)
N2 Ba1 O2 3_766 3_666 65.57(5)
N2 Ba1 O6 3_766 3_766 45.20(5)
N2 Ba1 N1 3_766 3_666 82.24(6)
N2 Ba1 C1 3_766 3_666 67.43(6)
N2 Ba1 C5 3_766 3_766 23.94(5)
C1 Ba1 Ba1 3_666 3_666 57.47(4)
C5 Ba1 Ba1 3_766 3_666 82.39(4)
C5 Ba1 C1 3_766 3_666 62.23(6)
O4 S1 O3 . . 106.60(11)
O4 S1 O5 . . 115.39(12)
O4 S1 N1 . . 113.25(12)
O5 S1 O3 . . 103.03(11)
O5 S1 N1 . . 110.81(11)
N1 S1 O3 . . 106.77(10)
O8 S2 O7 . . 106.60(11)
O8 S2 O9 . . 116.14(11)
O8 S2 N2 . . 112.82(11)
O9 S2 O7 . . 103.55(11)
O9 S2 N2 . . 110.54(10)
N2 S2 O7 . . 106.20(10)
Ba1 O1 H1A . . 137(3)
Ba1 O1 H1B . . 118(3)
H1A O1 H1B . . 105(4)
Ba1 O2 Ba1 . 3_666 103.71(6)
C1 O2 Ba1 . . 157.81(16)
C1 O2 Ba1 . 3_666 95.98(14)
C3 O3 S1 . . 118.19(16)
S1 O5 Ba1 . 1_455 138.72(10)
Ba1 O6 Ba1 . 3_766 105.57(5)
C5 O6 Ba1 . 3_766 97.13(14)
C5 O6 Ba1 . . 156.59(16)
C7 O7 S2 . . 117.07(15)
S2 O9 Ba1 . 1_655 137.59(10)
S1 N1 Ba1 . 3_666 140.88(10)
C1 N1 Ba1 . 3_666 95.70(13)
C1 N1 S1 . . 119.41(17)
S2 N2 Ba1 . 3_766 143.73(10)
C5 N2 Ba1 . 3_766 95.30(13)
C5 N2 S2 . . 119.09(16)
O2 C1 Ba1 . 3_666 62.15(13)
O2 C1 N1 . . 117.5(2)
O2 C1 C2 . . 121.7(2)
N1 C1 Ba1 . 3_666 60.43(12)
N1 C1 C2 . . 120.5(2)
C2 C1 Ba1 . 3_666 152.82(16)
C1 C2 H2 . . 119.0
C3 C2 C1 . . 122.1(2)
C3 C2 H2 . . 119.0
O3 C3 C4 . . 110.3(2)
C2 C3 O3 . . 121.6(2)
C2 C3 C4 . . 128.0(2)
C3 C4 H4A . . 109.5
C3 C4 H4B . . 109.5
C3 C4 H4C . . 109.5
H4A C4 H4B . . 109.5
H4A C4 H4C . . 109.5
H4B C4 H4C . . 109.5
O6 C5 Ba1 . 3_766 60.81(12)
O6 C5 N2 . . 118.3(2)
O6 C5 C6 . . 120.9(2)
N2 C5 Ba1 . 3_766 60.77(11)
N2 C5 C6 . . 120.65(19)
C6 C5 Ba1 . 3_766 158.10(16)
C5 C6 H6 . . 118.9
C7 C6 C5 . . 122.1(2)
C7 C6 H6 . . 118.9
O7 C7 C8 . . 111.1(2)
C6 C7 O7 . . 121.2(2)
C6 C7 C8 . . 127.6(3)
C7 C8 H8A . . 109.5
C7 C8 H8B . . 109.5
C7 C8 H8C . . 109.5
H8A C8 H8B . . 109.5
H8A C8 H8C . . 109.5
H8B C8 H8C . . 109.5

loop_
_geom_bond_atom_site_label_1
_geom_bond_atom_site_label_2
_geom_bond_site_symmetry_2
_geom_bond_distance
_geom_bond_publ_flag
Ba1 Ba1 3_666 4.4491(3) ?
Ba1 O1 . 2.732(2) y
Ba1 O2 3_666 2.9714(19) y
Ba1 O2 . 2.6812(17) y
Ba1 O5 1_655 2.7560(18) y
Ba1 O6 . 2.6788(16) y
Ba1 O6 3_766 2.9192(18) y
Ba1 O9 1_455 2.7478(18) y
Ba1 N1 3_666 2.921(2) y
Ba1 N2 3_766 2.9077(19) y
Ba1 C1 3_666 3.342(2) ?
Ba1 C5 3_766 3.318(2) ?
S1 O3 . 1.6149(19) ?
S1 O4 . 1.4232(19) ?
S1 O5 . 1.4309(17) ?
S1 N1 . 1.568(2) ?
S2 O7 . 1.6143(19) ?
S2 O8 . 1.4245(19) ?
S2 O9 . 1.4313(17) ?
S2 N2 . 1.5758(19) ?
O1 H1A . 0.75(4) ?
O1 H1B . 0.74(4) ?
O2 C1 . 1.252(3) ?
O3 C3 . 1.382(3) ?
O6 C5 . 1.256(3) ?
O7 C7 . 1.389(3) ?
N1 C1 . 1.359(3) ?
N2 C5 . 1.352(3) ?
C1 C2 . 1.457(3) ?
C2 H2 . 0.9500 ?
C2 C3 . 1.334(4) ?
C3 C4 . 1.483(4) ?
C4 H4A . 0.9800 ?
C4 H4B . 0.9800 ?
C4 H4C . 0.9800 ?
C5 C6 . 1.459(3) ?
C6 H6 . 0.9500 ?
C6 C7 . 1.332(3) ?
C7 C8 . 1.488(4) ?
C8 H8A . 0.9800 ?
C8 H8B . 0.9800 ?
C8 H8C . 0.9800 ?

loop_
_geom_hbond_atom_site_label_D
_geom_hbond_atom_site_label_H
_geom_hbond_atom_site_label_A
_geom_hbond_site_symmetry_A
_geom_hbond_distance_DH
_geom_hbond_distance_HA
_geom_hbond_distance_DA
_geom_hbond_angle_DHA
O1 H1A O4 4_665 0.74(4) 2.12(4) 2.829(3) 162(4)
O1 H1B O8 3_765 0.74(4) 2.20(4) 2.889(3) 156(4)
C4 H4B O5 4_665 0.98 2.44 3.361(4) 155
C6 H6 O8 3_765 0.95 2.52 3.357(3) 147

loop_
_geom_torsion_atom_site_label_1
_geom_torsion_atom_site_label_2
_geom_torsion_atom_site_label_3
_geom_torsion_atom_site_label_4
_geom_torsion_site_symmetry_1
_geom_torsion_site_symmetry_4
_geom_torsion
Ba1 O2 C1 Ba1 . 3_666 -152.6(4)
Ba1 O2 C1 N1 . . -177.7(3)
Ba1 O2 C1 N1 3_666 . -25.2(2)
Ba1 O2 C1 C2 . . -3.7(6)
Ba1 O2 C1 C2 3_666 . 148.9(2)
Ba1 O6 C5 Ba1 . 3_766 -165.9(4)
Ba1 O6 C5 N2 3_766 . -20.6(2)
Ba1 O6 C5 N2 . . 173.5(3)
Ba1 O6 C5 C6 . . -11.1(5)
Ba1 O6 C5 C6 3_766 . 154.73(19)
Ba1 N1 C1 O2 3_666 . 25.6(2)
Ba1 N1 C1 C2 3_666 . -148.52(19)
Ba1 N2 C5 O6 3_766 . 20.6(2)
Ba1 N2 C5 C6 3_766 . -154.73(19)
Ba1 C1 C2 C3 3_666 . -74.1(4)
Ba1 C5 C6 C7 3_766 . -77.8(5)
S1 O3 C3 C2 . . -18.7(3)
S1 O3 C3 C4 . . 165.55(19)
S1 N1 C1 Ba1 . 3_666 162.0(2)
S1 N1 C1 O2 . . -172.35(18)
S1 N1 C1 C2 . . 13.5(3)
S2 O7 C7 C6 . . -24.1(3)
S2 O7 C7 C8 . . 157.7(2)
S2 N2 C5 Ba1 . 3_766 168.0(2)
S2 N2 C5 O6 . . -171.40(18)
S2 N2 C5 C6 . . 13.3(3)
O2 C1 C2 C3 . . -164.1(2)
O3 S1 O5 Ba1 . 1_455 -73.61(18)
O3 S1 N1 Ba1 . 3_666 117.32(17)
O3 S1 N1 C1 . . -33.6(2)
O4 S1 O3 C3 . . -84.9(2)
O4 S1 O5 Ba1 . 1_455 170.65(15)
O4 S1 N1 Ba1 . 3_666 -125.67(17)
O4 S1 N1 C1 . . 83.4(2)
O5 S1 O3 C3 . . 153.20(18)
O5 S1 N1 Ba1 . 3_666 5.8(2)
O5 S1 N1 C1 . . -145.06(19)
O6 C5 C6 C7 . . -165.8(2)
O7 S2 O9 Ba1 . 1_655 -80.89(17)
O7 S2 N2 Ba1 . 3_766 124.24(18)
O7 S2 N2 C5 . . -35.3(2)
O8 S2 O7 C7 . . -79.77(19)
O8 S2 O9 Ba1 . 1_655 162.65(14)
O8 S2 N2 Ba1 . 3_766 -119.34(18)
O8 S2 N2 C5 . . 81.1(2)
O9 S2 O7 C7 . . 157.23(18)
O9 S2 N2 Ba1 . 3_766 12.6(2)
O9 S2 N2 C5 . . -146.95(19)
N1 S1 O3 C3 . . 36.4(2)
N1 S1 O5 Ba1 . 1_455 40.3(2)
N1 C1 C2 C3 . . 9.8(4)
N2 S2 O7 C7 . . 40.8(2)
N2 S2 O9 Ba1 . 1_655 32.5(2)
N2 C5 C6 C7 . . 9.4(4)
C1 C2 C3 O3 . . -6.5(4)
C1 C2 C3 C4 . . 168.5(3)
C5 C6 C7 O7 . . -3.1(4)
C5 C6 C7 C8 . . 174.7(3)

_cod_database_fobs_code 2242486
